data_7019658
loop_
_publ_author_name
'Prabhakaran, R.'
'Kalaivani, P.'
'Poornima, P.'
'Dallemer, F.'
'Paramaguru, G.'
'Vijaya Padma, V.'
'Renganathan, R.'
'Huang, R.'
'Natarajan, K.'

_publ_section_title
;
 One pot synthesis of structurally different mono and dimeric Ni(ii)
 thiosemicarbazone complexes and N-arylation on a coordinated ligand: a
 comparative biological study.
;
_journal_issue 31
_journal_name_full 'Dalton transactions (Cambridge, England : 2003)'
_journal_page_first 9323
_journal_page_last 9336
_journal_paper_doi 10.1039/c2dt12231f
_journal_volume 41
_journal_year 2012
_chemical_absolute_configuration unk
_chemical_compound_source 'synthesis as described'
_chemical_formula_moiety 'C32 H26 N3 Ni1 O1 P1 S1'
_chemical_formula_sum 'C32 H26 N3 Ni O P S'
_chemical_formula_weight 590.3
_chemical_name_systematic
;
?
;
_space_group_IT_number 4
_symmetry_cell_setting monoclinic
_symmetry_Int_Tables_number 4
_symmetry_space_group_name_Hall 'P 2yb'
_symmetry_space_group_name_H-M 'P 1 21 1'
_atom_sites_solution_hydrogens geom
_atom_sites_solution_primary direct
_atom_sites_solution_secondary difmap
_audit_conform_dict_location ftp://ftp.iucr.org/pub/cif_core.dic
_audit_conform_dict_name cif_core.dic
_audit_conform_dict_version 2.4
_audit_creation_date 2011-01-12T11:39:17-00:00
_audit_creation_method 'WinGX routine CIF_UPDATE'
_cell_angle_alpha 90
_cell_angle_beta 92.473(1)
_cell_angle_gamma 90
_cell_formula_units_Z 2
_cell_length_a 9.4975(2)
_cell_length_b 10.5710(2)
_cell_length_c 13.8196(4)
_cell_measurement_reflns_used 12776
_cell_measurement_temperature 293(2)
_cell_measurement_theta_max 28.7
_cell_measurement_theta_min 1.47
_cell_measurement_wavelength 0.71073
_cell_volume 1386.17(6)
_computing_molecular_graphics 'Ortep-3 for Windows (Farrugia, 1997)'
_computing_publication_material 'WinGX publication routines (Farrugia, 1999)'
_computing_structure_refinement 'SHELXL-97 (Sheldrick, 1997)'
_computing_structure_solution 'SHELXS-97 (Sheldrick, 1990)'
_diffrn_ambient_temperature 293(2)
_diffrn_measured_fraction_theta_full 0.976
_diffrn_measured_fraction_theta_max 0.976
_diffrn_measurement_device_type KappaCCD
_diffrn_measurement_method 'Omega + Phi scan'
_diffrn_radiation_monochromator graphite
_diffrn_radiation_probe x-ray
_diffrn_radiation_type MoK\a
_diffrn_radiation_wavelength 0.71073
_diffrn_reflns_av_R_equivalents 0.065
_diffrn_reflns_av_unetI/netI 0.0704
_diffrn_reflns_limit_h_max 10
_diffrn_reflns_limit_h_min -12
_diffrn_reflns_limit_k_max 12
_diffrn_reflns_limit_k_min -13
_diffrn_reflns_limit_l_max 18
_diffrn_reflns_limit_l_min -17
_diffrn_reflns_number 12776
_diffrn_reflns_theta_full 28.7
_diffrn_reflns_theta_max 28.7
_diffrn_reflns_theta_min 1.47
_exptl_absorpt_coefficient_mu 0.864
_exptl_absorpt_correction_type none
_exptl_crystal_colour red
_exptl_crystal_density_diffrn 1.414
_exptl_crystal_density_method 'not measured'
_exptl_crystal_description prism
_exptl_crystal_F_000 612
_exptl_crystal_size_max 0.2
_exptl_crystal_size_mid 0.16
_exptl_crystal_size_min 0.06
_refine_diff_density_max 0.702
_refine_diff_density_min -0.815
_refine_diff_density_rms 0.251
_refine_ls_abs_structure_details 'Flack H D (1983), Acta Cryst. A39, 876-881'
_refine_ls_abs_structure_Flack -0.023(13)
_refine_ls_extinction_method none
_refine_ls_goodness_of_fit_ref 1.128
_refine_ls_hydrogen_treatment constr
_refine_ls_matrix_type full
_refine_ls_number_parameters 352
_refine_ls_number_reflns 6653
_refine_ls_number_restraints 1
_refine_ls_restrained_S_all 1.128
_refine_ls_R_factor_all 0.0572
_refine_ls_R_factor_gt 0.0398
_refine_ls_shift/su_max 0.000
_refine_ls_shift/su_mean 0
_refine_ls_structure_factor_coef Fsqd
_refine_ls_weighting_details 'calc w=1/[\s^2^(Fo^2^)+(0.0672P)^2^+0.0000P] where P=(Fo^2^+2Fc^2^)/3'
_refine_ls_weighting_scheme calc
_refine_ls_wR_factor_gt 0.0988
_refine_ls_wR_factor_ref 0.1259
_reflns_number_gt 5642
_reflns_number_total 6653
_reflns_threshold_expression >2sigma(I)
_cod_data_source_file c2dt12231f.txt
_cod_data_source_block '[Ni(sal-ptsc)(PPh3)]'
_cod_original_sg_symbol_H-M 'P 21'
_cod_database_code 7019658

loop_
_symmetry_equiv_pos_as_xyz
'x, y, z'
'-x, y+1/2, -z'

loop_
_atom_site_label
_atom_site_type_symbol
_atom_site_fract_x
_atom_site_fract_y
_atom_site_fract_z
_atom_site_U_iso_or_equiv
_atom_site_adp_type
_atom_site_occupancy
_atom_site_symmetry_multiplicity
_atom_site_calc_flag
_atom_site_refinement_flags
C1 C 0.3149(4) -0.0779(3) 0.7501(3) 0.0382(7) Uani 1 1 d .
C2 C 0.4515(4) -0.0863(4) 0.7950(3) 0.0557(10) Uani 1 1 d .
H2 H 0.4801 -0.0272 0.8417 0.067 Uiso 1 1 calc R
C3 C 0.5427(5) -0.1817(5) 0.7699(4) 0.0654(13) Uani 1 1 d .
H3 H 0.633 -0.1845 0.7986 0.078 Uiso 1 1 calc R
C4 C 0.5011(5) -0.2737(5) 0.7021(4) 0.0608(11) Uani 1 1 d .
H4 H 0.5621 -0.3388 0.6869 0.073 Uiso 1 1 calc R
C5 C 0.3693(5) -0.2668(4) 0.6584(3) 0.0541(10) Uani 1 1 d .
H5 H 0.3417 -0.3283 0.6134 0.065 Uiso 1 1 calc R
C6 C 0.2740(4) -0.1694(3) 0.6795(3) 0.0399(8) Uani 1 1 d .
C7 C 0.1393(4) -0.1682(3) 0.6306(3) 0.0409(8) Uani 1 1 d .
H7 H 0.1189 -0.2339 0.5875 0.049 Uiso 1 1 calc R
C8 C -0.1726(4) -0.0175(3) 0.5927(3) 0.0380(7) Uani 1 1 d .
C9 C -0.3646(4) -0.1143(3) 0.4843(3) 0.0390(7) Uani 1 1 d .
C10 C -0.3020(4) -0.2284(3) 0.4633(3) 0.0425(8) Uani 1 1 d .
H10 H -0.214 -0.2487 0.4911 0.051 Uiso 1 1 calc R
C11 C -0.3713(4) -0.3123(4) 0.4008(3) 0.0498(10) Uani 1 1 d .
H11 H -0.3287 -0.3888 0.3864 0.06 Uiso 1 1 calc R
C12 C -0.5030(5) -0.2843(4) 0.3593(3) 0.0543(10) Uani 1 1 d .
H12 H -0.5478 -0.3406 0.3165 0.065 Uiso 1 1 calc R
C13 C -0.5671(5) -0.1706(5) 0.3825(3) 0.0559(10) Uani 1 1 d .
H13 H -0.6566 -0.1516 0.3565 0.067 Uiso 1 1 calc R
C14 C -0.4981(4) -0.0857(4) 0.4442(3) 0.0481(9) Uani 1 1 d .
H14 H -0.5408 -0.0093 0.4589 0.058 Uiso 1 1 calc R
C15 C 0.2428(4) 0.2730(3) 0.8609(3) 0.0404(8) Uani 1 1 d .
C16 C 0.3162(4) 0.3681(4) 0.8180(3) 0.0485(9) Uani 1 1 d .
H16 H 0.2745 0.413 0.7665 0.058 Uiso 1 1 calc R
C17 C 0.4534(5) 0.3976(5) 0.8512(4) 0.0646(13) Uani 1 1 d .
H17 H 0.5027 0.4619 0.8215 0.078 Uiso 1 1 calc R
C18 C 0.5147(5) 0.3330(6) 0.9264(4) 0.0756(16) Uani 1 1 d .
H18 H 0.6053 0.3543 0.949 0.091 Uiso 1 1 calc R
C19 C 0.4431(5) 0.2350(6) 0.9701(4) 0.0714(14) Uani 1 1 d .
H19 H 0.4856 0.1905 1.0216 0.086 Uiso 1 1 calc R
C20 C 0.3075(4) 0.2039(4) 0.9361(3) 0.0551(10) Uani 1 1 d .
H20 H 0.26 0.1369 0.9636 0.066 Uiso 1 1 calc R
C21 C -0.0146(3) 0.3720(3) 0.7675(2) 0.0351(7) Uani 1 1 d .
C22 C -0.1005(4) 0.4493(4) 0.8219(3) 0.0465(9) Uani 1 1 d .
H22 H -0.1201 0.427 0.885 0.056 Uiso 1 1 calc R
C23 C -0.1560(4) 0.5587(5) 0.7819(3) 0.0537(9) Uani 1 1 d .
H23 H -0.2131 0.6098 0.8185 0.064 Uiso 1 1 calc R
C24 C -0.1283(5) 0.5937(4) 0.6885(3) 0.0551(11) Uani 1 1 d .
H24 H -0.1649 0.6685 0.6625 0.066 Uiso 1 1 calc R
C25 C -0.0461(5) 0.5165(4) 0.6343(3) 0.0562(10) Uani 1 1 d .
H25 H -0.0275 0.5391 0.571 0.067 Uiso 1 1 calc R
C26 C 0.0091(4) 0.4061(4) 0.6726(3) 0.0466(9) Uani 1 1 d .
H26 H 0.0628 0.3538 0.6346 0.056 Uiso 1 1 calc R
C27 C -0.0299(4) 0.1968(3) 0.9274(3) 0.0381(7) Uani 1 1 d .
C28 C -0.1329(4) 0.1041(4) 0.9270(3) 0.0459(9) Uani 1 1 d .
H28 H -0.1486 0.0536 0.8725 0.055 Uiso 1 1 calc R
C29 C -0.2121(5) 0.0865(4) 1.0071(3) 0.0561(11) Uani 1 1 d .
H29 H -0.2804 0.0235 1.0067 0.067 Uiso 1 1 calc R
C30 C -0.1907(5) 0.1611(5) 1.0868(3) 0.0588(11) Uani 1 1 d .
H30 H -0.2458 0.1493 1.1401 0.071 Uiso 1 1 calc R
C31 C -0.0895(5) 0.2531(4) 1.0894(3) 0.0574(11) Uani 1 1 d .
H31 H -0.0755 0.3032 1.1443 0.069 Uiso 1 1 calc R
C32 C -0.0078(5) 0.2715(4) 1.0100(3) 0.0493(9) Uani 1 1 d .
H32 H 0.0617 0.3335 1.0116 0.059 Uiso 1 1 calc R
N1 N 0.0423(3) -0.0833(3) 0.6407(2) 0.0349(6) Uani 1 1 d .
N2 N -0.0814(3) -0.1083(3) 0.5846(2) 0.0396(6) Uani 1 1 d .
N3 N -0.3019(3) -0.0205(3) 0.5451(2) 0.0461(7) Uani 1 1 d .
H3A H -0.3533 0.0452 0.5536 0.055 Uiso 1 1 calc R
O1 O 0.2334(3) 0.0149(2) 0.77642(19) 0.0423(6) Uani 1 1 d .
P1 P 0.06513(9) 0.22730(7) 0.81721(6) 0.03340(19) Uani 1 1 d .
S1 S -0.13835(11) 0.11940(10) 0.65972(9) 0.0521(3) Uani 1 1 d .
Ni1 Ni 0.06072(4) 0.06070(4) 0.72070(3) 0.03266(12) Uani 1 1 d .

loop_
_atom_site_aniso_label
_atom_site_aniso_U_11
_atom_site_aniso_U_22
_atom_site_aniso_U_33
_atom_site_aniso_U_23
_atom_site_aniso_U_13
_atom_site_aniso_U_12
C1 0.0371(18) 0.0350(17) 0.0427(19) 0.0066(13) 0.0029(14) 0.0089(13)
C2 0.046(2) 0.053(2) 0.066(3) -0.0015(19) -0.009(2) 0.0148(17)
C3 0.045(2) 0.069(3) 0.082(4) 0.004(2) -0.003(2) 0.024(2)
C4 0.052(2) 0.062(3) 0.069(3) -0.003(2) 0.006(2) 0.025(2)
C5 0.056(2) 0.052(2) 0.054(2) -0.0082(18) 0.0032(19) 0.0194(19)
C6 0.0427(19) 0.0356(17) 0.0419(19) 0.0046(14) 0.0070(15) 0.0081(13)
C7 0.048(2) 0.0335(17) 0.0406(19) -0.0054(13) 0.0014(15) 0.0052(13)
C8 0.0391(18) 0.0361(17) 0.0385(18) 0.0016(13) -0.0022(14) 0.0012(13)
C9 0.0425(18) 0.0372(17) 0.0371(18) -0.0004(14) -0.0009(14) -0.0071(14)
C10 0.0442(19) 0.0420(18) 0.0413(19) -0.0029(14) 0.0033(15) -0.0031(15)
C11 0.054(2) 0.046(2) 0.051(2) -0.0106(16) 0.0140(19) -0.0117(17)
C12 0.058(2) 0.058(2) 0.047(2) -0.0072(18) -0.0005(18) -0.0224(19)
C13 0.047(2) 0.067(3) 0.053(2) -0.001(2) -0.0081(18) -0.0167(19)
C14 0.042(2) 0.047(2) 0.054(2) 0.0005(17) -0.0040(17) -0.0031(15)
C15 0.0354(17) 0.0389(18) 0.046(2) -0.0127(15) -0.0009(14) 0.0060(14)
C16 0.041(2) 0.055(2) 0.051(2) -0.0134(17) 0.0072(16) -0.0046(16)
C17 0.043(2) 0.073(3) 0.079(3) -0.021(3) 0.014(2) -0.012(2)
C18 0.037(2) 0.110(4) 0.079(4) -0.030(3) -0.006(2) -0.001(2)
C19 0.046(2) 0.094(4) 0.073(3) -0.008(3) -0.017(2) 0.011(2)
C20 0.044(2) 0.061(3) 0.060(3) -0.0061(19) -0.0074(18) 0.0044(18)
C21 0.0320(16) 0.0326(16) 0.0406(18) -0.0019(13) 0.0014(13) 0.0021(12)
C22 0.046(2) 0.044(2) 0.050(2) -0.0004(16) 0.0067(17) 0.0121(15)
C23 0.052(2) 0.0435(18) 0.066(2) 0.003(2) 0.0061(18) 0.016(2)
C24 0.056(2) 0.039(2) 0.070(3) 0.0127(17) -0.007(2) 0.0101(15)
C25 0.065(3) 0.055(2) 0.048(2) 0.0161(18) 0.006(2) 0.0030(19)
C26 0.051(2) 0.042(2) 0.047(2) -0.0005(15) 0.0109(17) 0.0086(15)
C27 0.0374(17) 0.0363(17) 0.0410(18) 0.0007(13) 0.0058(14) 0.0080(13)
C28 0.045(2) 0.0410(19) 0.052(2) 0.0022(15) 0.0044(17) 0.0008(14)
C29 0.055(2) 0.052(3) 0.062(3) 0.0118(18) 0.010(2) -0.0007(17)
C30 0.067(3) 0.061(3) 0.050(2) 0.011(2) 0.024(2) 0.011(2)
C31 0.073(3) 0.057(3) 0.043(2) -0.0059(17) 0.010(2) 0.009(2)
C32 0.063(2) 0.043(2) 0.042(2) -0.0047(16) 0.0063(17) 0.0010(18)
N1 0.0355(14) 0.0301(13) 0.0389(15) -0.0004(11) -0.0002(12) 0.0025(10)
N2 0.0381(15) 0.0367(15) 0.0435(16) -0.0039(12) -0.0043(12) 0.0007(11)
N3 0.0415(17) 0.0406(16) 0.055(2) -0.0108(14) -0.0103(14) 0.0071(12)
O1 0.0415(13) 0.0373(13) 0.0473(15) -0.0060(10) -0.0070(11) 0.0104(9)
P1 0.0343(4) 0.0295(4) 0.0363(4) -0.0033(3) 0.0003(3) 0.0041(3)
S1 0.0460(5) 0.0404(5) 0.0681(7) -0.0193(4) -0.0193(5) 0.0143(4)
Ni1 0.0338(2) 0.02833(19) 0.0356(2) -0.00263(17) -0.00135(14) 0.00537(16)

loop_
_atom_type_symbol
_atom_type_description
_atom_type_scat_dispersion_real
_atom_type_scat_dispersion_imag
_atom_type_scat_source
C C 0.0033 0.0016 'International Tables Vol C Tables 4.2.6.8 and 6.1.1.4'
H H 0 0 'International Tables Vol C Tables 4.2.6.8 and 6.1.1.4'
N N 0.0061 0.0033 'International Tables Vol C Tables 4.2.6.8 and 6.1.1.4'
O O 0.0106 0.006 'International Tables Vol C Tables 4.2.6.8 and 6.1.1.4'
P P 0.1023 0.0942 'International Tables Vol C Tables 4.2.6.8 and 6.1.1.4'
S S 0.1246 0.1234 'International Tables Vol C Tables 4.2.6.8 and 6.1.1.4'
Ni Ni 0.3393 1.1124 'International Tables Vol C Tables 4.2.6.8 and 6.1.1.4'

loop_
_geom_angle_atom_site_label_1
_geom_angle_atom_site_label_2
_geom_angle_atom_site_label_3
_geom_angle
O1 C1 C6 123.7(3)
O1 C1 C2 117.8(3)
C6 C1 C2 118.5(3)
C3 C2 C1 120.5(4)
C3 C2 H2 119.7
C1 C2 H2 119.7
C2 C3 C4 121.0(4)
C2 C3 H3 119.5
C4 C3 H3 119.5
C5 C4 C3 119.1(4)
C5 C4 H4 120.5
C3 C4 H4 120.5
C4 C5 C6 122.1(4)
C4 C5 H5 119
C6 C5 H5 119
C5 C6 C1 118.8(4)
C5 C6 C7 118.7(4)
C1 C6 C7 122.5(3)
N1 C7 C6 125.7(3)
N1 C7 H7 117.2
C6 C7 H7 117.2
N2 C8 N3 121.9(3)
N2 C8 S1 123.3(3)
N3 C8 S1 114.7(2)
C10 C9 C14 119.9(3)
C10 C9 N3 124.2(3)
C14 C9 N3 115.9(3)
C9 C10 C11 119.5(4)
C9 C10 H10 120.2
C11 C10 H10 120.2
C12 C11 C10 121.2(4)
C12 C11 H11 119.4
C10 C11 H11 119.4
C11 C12 C13 119.1(4)
C11 C12 H12 120.5
C13 C12 H12 120.5
C14 C13 C12 120.1(4)
C14 C13 H13 119.9
C12 C13 H13 119.9
C13 C14 C9 120.2(4)
C13 C14 H14 119.9
C9 C14 H14 119.9
C16 C15 C20 119.4(4)
C16 C15 P1 121.9(3)
C20 C15 P1 118.6(3)
C15 C16 C17 120.4(4)
C15 C16 H16 119.8
C17 C16 H16 119.8
C18 C17 C16 120.2(5)
C18 C17 H17 119.9
C16 C17 H17 119.9
C17 C18 C19 120.5(5)
C17 C18 H18 119.8
C19 C18 H18 119.8
C20 C19 C18 119.4(5)
C20 C19 H19 120.3
C18 C19 H19 120.3
C15 C20 C19 120.1(5)
C15 C20 H20 120
C19 C20 H20 120
C26 C21 C22 118.6(3)
C26 C21 P1 119.4(3)
C22 C21 P1 122.0(3)
C23 C22 C21 119.9(4)
C23 C22 H22 120.1
C21 C22 H22 120.1
C22 C23 C24 121.0(4)
C22 C23 H23 119.5
C24 C23 H23 119.5
C25 C24 C23 119.2(4)
C25 C24 H24 120.4
C23 C24 H24 120.4
C24 C25 C26 120.6(4)
C24 C25 H25 119.7
C26 C25 H25 119.7
C25 C26 C21 120.6(3)
C25 C26 H26 119.7
C21 C26 H26 119.7
C28 C27 C32 119.0(4)
C28 C27 P1 119.6(3)
C32 C27 P1 121.2(3)
C29 C28 C27 120.2(4)
C29 C28 H28 119.9
C27 C28 H28 119.9
C30 C29 C28 120.3(4)
C30 C29 H29 119.9
C28 C29 H29 119.9
C29 C30 C31 120.8(4)
C29 C30 H30 119.6
C31 C30 H30 119.6
C30 C31 C32 119.8(4)
C30 C31 H31 120.1
C32 C31 H31 120.1
C31 C32 C27 119.9(4)
C31 C32 H32 120
C27 C32 H32 120
C7 N1 N2 113.0(3)
C7 N1 Ni1 125.0(3)
N2 N1 Ni1 122.0(2)
C8 N2 N1 111.0(3)
C8 N3 C9 130.4(3)
C8 N3 H3A 114.8
C9 N3 H3A 114.8
C1 O1 Ni1 127.2(2)
C21 P1 C27 104.40(15)
C21 P1 C15 105.31(16)
C27 P1 C15 104.57(17)
C21 P1 Ni1 116.35(11)
C27 P1 Ni1 111.38(12)
C15 P1 Ni1 113.74(11)
C8 S1 Ni1 96.37(12)
O1 Ni1 N1 95.24(11)
O1 Ni1 S1 177.92(8)
N1 Ni1 S1 86.84(9)
O1 Ni1 P1 87.92(8)
N1 Ni1 P1 175.58(9)
S1 Ni1 P1 90.00(4)

loop_
_geom_bond_atom_site_label_1
_geom_bond_atom_site_label_2
_geom_bond_distance
C1 O1 1.311(4)
C1 C6 1.416(5)
C1 C2 1.416(5)
C2 C3 1.383(6)
C2 H2 0.93
C3 C4 1.396(7)
C3 H3 0.93
C4 C5 1.368(6)
C4 H4 0.93
C5 C6 1.410(5)
C5 H5 0.93
C6 C7 1.421(5)
C7 N1 1.298(4)
C7 H7 0.93
C8 N2 1.301(4)
C8 N3 1.367(5)
C8 S1 1.742(4)
C9 C10 1.381(5)
C9 C14 1.395(6)
C9 N3 1.415(4)
C10 C11 1.385(5)
C10 H10 0.93
C11 C12 1.385(6)
C11 H11 0.93
C12 C13 1.391(7)
C12 H12 0.93
C13 C14 1.383(6)
C13 H13 0.93
C14 H14 0.93
C15 C16 1.373(6)
C15 C20 1.390(6)
C15 P1 1.832(4)
C16 C17 1.398(6)
C16 H16 0.93
C17 C18 1.354(8)
C17 H17 0.93
C18 C19 1.392(9)
C18 H18 0.93
C19 C20 1.392(6)
C19 H19 0.93
C20 H20 0.93
C21 C26 1.388(5)
C21 C22 1.397(5)
C21 P1 1.827(3)
C22 C23 1.377(6)
C22 H22 0.93
C23 C24 1.379(6)
C23 H23 0.93
C24 C25 1.374(6)
C24 H24 0.93
C25 C26 1.376(6)
C25 H25 0.93
C26 H26 0.93
C27 C28 1.384(5)
C27 C32 1.395(5)
C27 P1 1.832(4)
C28 C29 1.377(6)
C28 H28 0.93
C29 C30 1.363(7)
C29 H29 0.93
C30 C31 1.367(7)
C30 H30 0.93
C31 C32 1.385(6)
C31 H31 0.93
C32 H32 0.93
N1 N2 1.405(4)
N1 Ni1 1.885(3)
N3 H3A 0.86
O1 Ni1 1.846(2)
P1 Ni1 2.2085(9)
S1 Ni1 2.1290(10)
